data_7007571
loop_
_publ_author_name
'Jones, Cameron'
'Schulten, Christian'
'Stasch, Andreas'

_publ_section_title
;
 The first complexes and cyclodimerisations of methylphosphaalkyne
 (P[triple bond]CMe).
;
_journal_issue 31
_journal_name_full 'Dalton transactions (Cambridge, England : 2003)'
_journal_page_first 3733
_journal_page_last 3735
_journal_paper_doi 10.1039/b607489h
_journal_year 2006
_chemical_formula_sum 'C45 H77 P3 Pt'
_chemical_formula_weight 906.07
_chemical_name_systematic
;
?
;
_space_group_IT_number 14
_symmetry_cell_setting monoclinic
_symmetry_space_group_name_Hall '-P 2yn'
_symmetry_space_group_name_H-M 'P 1 21/n 1'
_atom_sites_solution_hydrogens geom
_atom_sites_solution_primary direct
_atom_sites_solution_secondary difmap
_audit_creation_method SHELXL-97
_cell_angle_alpha 90.00
_cell_angle_beta 90.56(3)
_cell_angle_gamma 90.00
_cell_formula_units_Z 4
_cell_length_a 11.466(2)
_cell_length_b 9.938(2)
_cell_length_c 41.029(8)
_cell_measurement_temperature 150(2)
_cell_volume 4675.0(15)
_computing_structure_refinement 'SHELXL-97 (Sheldrick, 1997)'
_computing_structure_solution 'SHELXS-97 (Sheldrick, 1990)'
_diffrn_ambient_temperature 150(2)
_diffrn_measured_fraction_theta_full 0.991
_diffrn_measured_fraction_theta_max 0.991
_diffrn_measurement_device_type 'Nonius Kappa CCD'
_diffrn_radiation_monochromator graphite
_diffrn_radiation_source 'fine-focus sealed tube'
_diffrn_radiation_type MoK\a
_diffrn_radiation_wavelength 0.71073
_diffrn_reflns_av_R_equivalents 0.0246
_diffrn_reflns_av_sigmaI/netI 0.0397
_diffrn_reflns_limit_h_max 13
_diffrn_reflns_limit_h_min -13
_diffrn_reflns_limit_k_max 11
_diffrn_reflns_limit_k_min -11
_diffrn_reflns_limit_l_max 48
_diffrn_reflns_limit_l_min -48
_diffrn_reflns_number 15312
_diffrn_reflns_theta_full 25.00
_diffrn_reflns_theta_max 25.00
_diffrn_reflns_theta_min 3.04
_exptl_absorpt_coefficient_mu 3.131
_exptl_absorpt_correction_T_max 0.650
_exptl_absorpt_correction_T_min 0.508
_exptl_absorpt_correction_type multi-scan
_exptl_absorpt_process_details 'Sortav (Blessing, 1995)'
_exptl_crystal_colour red
_exptl_crystal_density_diffrn 1.287
_exptl_crystal_density_method 'not measured'
_exptl_crystal_description block
_exptl_crystal_F_000 1880
_exptl_crystal_size_max 0.25
_exptl_crystal_size_mid 0.15
_exptl_crystal_size_min 0.15
_refine_diff_density_max 0.740
_refine_diff_density_min -0.556
_refine_diff_density_rms 0.076
_refine_ls_extinction_method none
_refine_ls_goodness_of_fit_ref 1.037
_refine_ls_hydrogen_treatment constr
_refine_ls_matrix_type full
_refine_ls_number_parameters 458
_refine_ls_number_reflns 8153
_refine_ls_number_restraints 10
_refine_ls_restrained_S_all 1.037
_refine_ls_R_factor_all 0.0331
_refine_ls_R_factor_gt 0.0263
_refine_ls_shift/su_max 0.001
_refine_ls_shift/su_mean 0.000
_refine_ls_structure_factor_coef Fsqd
_refine_ls_weighting_details 'calc w=1/[\s^2^(Fo^2^)+(0.0251P)^2^+4.1827P] where P=(Fo^2^+2Fc^2^)/3'
_refine_ls_weighting_scheme calc
_refine_ls_wR_factor_gt 0.0641
_refine_ls_wR_factor_ref 0.0665
_reflns_number_gt 7085
_reflns_number_total 8153
_reflns_threshold_expression >2sigma(I)
_cod_data_source_file b607489h.txt
_cod_data_source_block compound5
_cod_original_cell_volume 4675.0(16)
_cod_original_sg_symbol_H-M P2(1)/n
_cod_database_code 7007571

loop_
_symmetry_equiv_pos_as_xyz
'x, y, z'
'-x+1/2, y+1/2, -z+1/2'
'-x, -y, -z'
'x-1/2, -y-1/2, z-1/2'

loop_
_atom_site_label
_atom_site_type_symbol
_atom_site_fract_x
_atom_site_fract_y
_atom_site_fract_z
_atom_site_U_iso_or_equiv
_atom_site_adp_type
_atom_site_occupancy
_atom_site_symmetry_multiplicity
_atom_site_calc_flag
_atom_site_refinement_flags
_atom_site_disorder_assembly
_atom_site_disorder_group
Pt1 Pt 0.790239(10) -0.032018(14) 0.120626(3) 0.02710(6) Uani 1 1 d . . .
P1 P 0.6401(3) -0.1715(2) 0.10044(6) 0.0391(7) Uani 0.550(5) 1 d PD A 1
P1A P 0.7455(3) -0.2589(4) 0.13607(9) 0.0406(10) Uiso 0.450(5) 1 d PD A 2
P2 P 0.76130(7) 0.14531(9) 0.08516(2) 0.0289(2) Uani 1 1 d . A .
P3 P 0.94146(7) 0.00306(9) 0.15701(2) 0.02666(19) Uani 1 1 d . A .
C1 C 0.7228(7) -0.2164(9) 0.1309(2) 0.037(2) Uani 0.550(5) 1 d PDU A 1
C1A C 0.6737(12) -0.1809(15) 0.1079(4) 0.052(5) Uiso 0.450(5) 1 d PD A 2
C2 C 0.7432(6) -0.3328(7) 0.15368(19) 0.0429(19) Uani 0.550(5) 1 d PD A 1
H2A H 0.6860 -0.4038 0.1490 0.064 Uiso 0.550(5) 1 calc PR A 1
H2B H 0.7347 -0.3024 0.1762 0.064 Uiso 0.550(5) 1 calc PR A 1
H2C H 0.8221 -0.3682 0.1506 0.064 Uiso 0.550(5) 1 calc PR A 1
C2A C 0.5762(9) -0.2032(11) 0.0839(3) 0.059(3) Uiso 0.450(5) 1 d PD A 2
H2A1 H 0.5458 -0.2948 0.0864 0.088 Uiso 0.450(5) 1 calc PR A 2
H2A2 H 0.6054 -0.1913 0.0617 0.088 Uiso 0.450(5) 1 calc PR A 2
H2A3 H 0.5138 -0.1382 0.0879 0.088 Uiso 0.450(5) 1 calc PR A 2
C3 C 0.8670(3) 0.2887(3) 0.08301(8) 0.0315(8) Uani 1 1 d . . .
H3 H 0.8845 0.3132 0.1062 0.038 Uiso 1 1 calc R A .
C4 C 0.9835(3) 0.2440(4) 0.06880(8) 0.0338(8) Uani 1 1 d . A .
H4A H 1.0108 0.1623 0.0804 0.041 Uiso 1 1 calc R . .
H4B H 0.9721 0.2205 0.0455 0.041 Uiso 1 1 calc R . .
C5 C 1.0767(3) 0.3529(4) 0.07167(9) 0.0412(9) Uani 1 1 d . . .
H5A H 1.0942 0.3702 0.0950 0.049 Uiso 1 1 calc R A .
H5B H 1.1493 0.3215 0.0612 0.049 Uiso 1 1 calc R . .
C6 C 1.0361(4) 0.4822(4) 0.05549(11) 0.0476(10) Uani 1 1 d . A .
H6A H 1.0274 0.4674 0.0317 0.057 Uiso 1 1 calc R . .
H6B H 1.0957 0.5531 0.0589 0.057 Uiso 1 1 calc R . .
C7 C 0.9200(4) 0.5296(4) 0.06929(11) 0.0474(10) Uani 1 1 d . . .
H7A H 0.9309 0.5545 0.0925 0.057 Uiso 1 1 calc R A .
H7B H 0.8935 0.6106 0.0573 0.057 Uiso 1 1 calc R . .
C8 C 0.8269(3) 0.4206(4) 0.06657(10) 0.0397(9) Uani 1 1 d . A .
H8A H 0.8092 0.4032 0.0433 0.048 Uiso 1 1 calc R . .
H8B H 0.7544 0.4525 0.0770 0.048 Uiso 1 1 calc R . .
C9 C 0.6219(3) 0.2369(4) 0.09073(8) 0.0329(8) Uani 1 1 d . . .
H9 H 0.6178 0.3077 0.0734 0.039 Uiso 1 1 calc R A .
C10 C 0.6212(3) 0.3100(4) 0.12368(10) 0.0465(10) Uani 1 1 d . A .
H10A H 0.6927 0.3652 0.1260 0.056 Uiso 1 1 calc R . .
H10B H 0.6205 0.2432 0.1416 0.056 Uiso 1 1 calc R . .
C11 C 0.5124(4) 0.4015(5) 0.12604(13) 0.0670(14) Uani 1 1 d . . .
H11A H 0.5115 0.4456 0.1477 0.080 Uiso 1 1 calc R A .
H11B H 0.5167 0.4728 0.1092 0.080 Uiso 1 1 calc R . .
C12 C 0.4004(4) 0.3215(5) 0.12122(12) 0.0650(13) Uani 1 1 d . A .
H12A H 0.3900 0.2599 0.1399 0.078 Uiso 1 1 calc R . .
H12B H 0.3332 0.3840 0.1206 0.078 Uiso 1 1 calc R . .
C13 C 0.4023(3) 0.2404(4) 0.08999(11) 0.0544(12) Uani 1 1 d . . .
H13A H 0.3992 0.3026 0.0712 0.065 Uiso 1 1 calc R A .
H13B H 0.3321 0.1825 0.0889 0.065 Uiso 1 1 calc R . .
C14 C 0.5113(3) 0.1518(4) 0.08740(10) 0.0424(9) Uani 1 1 d . A .
H14A H 0.5105 0.0827 0.1048 0.051 Uiso 1 1 calc R . .
H14B H 0.5110 0.1051 0.0661 0.051 Uiso 1 1 calc R . .
C15 C 0.7453(3) 0.0725(4) 0.04343(8) 0.0338(8) Uani 1 1 d . . .
H15 H 0.6727 0.0170 0.0446 0.041 Uiso 1 1 calc R A .
C16 C 0.7223(3) 0.1680(4) 0.01474(8) 0.0417(9) Uani 1 1 d . A .
H16A H 0.7929 0.2226 0.0106 0.050 Uiso 1 1 calc R . .
H16B H 0.6578 0.2300 0.0202 0.050 Uiso 1 1 calc R . .
C17 C 0.6900(4) 0.0866(5) -0.01616(9) 0.0539(11) Uani 1 1 d . . .
H17A H 0.6160 0.0378 -0.0125 0.065 Uiso 1 1 calc R A .
H17B H 0.6779 0.1491 -0.0347 0.065 Uiso 1 1 calc R . .
C18 C 0.7858(5) -0.0140(5) -0.02455(10) 0.0596(13) Uani 1 1 d . A .
H18A H 0.7616 -0.0671 -0.0439 0.071 Uiso 1 1 calc R . .
H18B H 0.8581 0.0352 -0.0300 0.071 Uiso 1 1 calc R . .
C19 C 0.8097(4) -0.1082(4) 0.00385(9) 0.0546(11) Uani 1 1 d . . .
H19A H 0.8749 -0.1691 -0.0017 0.065 Uiso 1 1 calc R A .
H19B H 0.7398 -0.1642 0.0078 0.065 Uiso 1 1 calc R . .
C20 C 0.8413(4) -0.0299(4) 0.03526(9) 0.0412(9) Uani 1 1 d . A .
H20A H 0.8509 -0.0938 0.0536 0.049 Uiso 1 1 calc R . .
H20B H 0.9162 0.0178 0.0323 0.049 Uiso 1 1 calc R . .
C21 C 0.9979(3) 0.1759(3) 0.16416(8) 0.0281(7) Uani 1 1 d . . .
H21 H 1.0118 0.2134 0.1419 0.034 Uiso 1 1 calc R A .
C22 C 1.1148(3) 0.1942(3) 0.18267(8) 0.0300(8) Uani 1 1 d . A .
H22A H 1.1066 0.1613 0.2053 0.036 Uiso 1 1 calc R . .
H22B H 1.1759 0.1400 0.1720 0.036 Uiso 1 1 calc R . .
C23 C 1.1518(3) 0.3421(4) 0.18324(9) 0.0364(8) Uani 1 1 d . . .
H23A H 1.2243 0.3512 0.1963 0.044 Uiso 1 1 calc R A .
H23B H 1.1688 0.3716 0.1607 0.044 Uiso 1 1 calc R . .
C24 C 1.0583(3) 0.4328(4) 0.19749(10) 0.0399(9) Uani 1 1 d . A .
H24A H 1.0481 0.4111 0.2208 0.048 Uiso 1 1 calc R . .
H24B H 1.0835 0.5278 0.1959 0.048 Uiso 1 1 calc R . .
C25 C 0.9427(3) 0.4148(4) 0.17953(9) 0.0376(8) Uani 1 1 d . . .
H25A H 0.9504 0.4475 0.1569 0.045 Uiso 1 1 calc R A .
H25B H 0.8822 0.4697 0.1903 0.045 Uiso 1 1 calc R . .
C26 C 0.9041(3) 0.2675(3) 0.17900(8) 0.0323(8) Uani 1 1 d . A .
H26A H 0.8310 0.2592 0.1661 0.039 Uiso 1 1 calc R . .
H26B H 0.8879 0.2376 0.2015 0.039 Uiso 1 1 calc R . .
C27 C 0.9024(3) -0.0689(4) 0.19758(8) 0.0348(8) Uani 1 1 d . . .
H27 H 0.8970 -0.1679 0.1934 0.042 Uiso 1 1 calc R A .
C28 C 0.9879(3) -0.0581(5) 0.22575(10) 0.0480(10) Uani 1 1 d . A .
H28A H 0.9909 0.0362 0.2335 0.058 Uiso 1 1 calc R . .
H28B H 1.0668 -0.0832 0.2183 0.058 Uiso 1 1 calc R . .
C29 C 0.9524(4) -0.1504(5) 0.25391(10) 0.0555(12) Uani 1 1 d . . .
H29A H 1.0091 -0.1415 0.2721 0.067 Uiso 1 1 calc R A .
H29B H 0.9525 -0.2453 0.2465 0.067 Uiso 1 1 calc R . .
C30 C 0.8300(4) -0.1118(6) 0.26559(10) 0.0610(13) Uani 1 1 d . A .
H30A H 0.8058 -0.1747 0.2830 0.073 Uiso 1 1 calc R . .
H30B H 0.8323 -0.0201 0.2750 0.073 Uiso 1 1 calc R . .
C31 C 0.7434(4) -0.1160(6) 0.23858(10) 0.0615(13) Uani 1 1 d . . .
H31A H 0.6675 -0.0830 0.2467 0.074 Uiso 1 1 calc R A .
H31B H 0.7327 -0.2105 0.2315 0.074 Uiso 1 1 calc R . .
C32 C 0.7793(3) -0.0306(4) 0.20894(9) 0.0395(9) Uani 1 1 d . A .
H32A H 0.7228 -0.0450 0.1909 0.047 Uiso 1 1 calc R . .
H32B H 0.7777 0.0659 0.2149 0.047 Uiso 1 1 calc R . .
C33 C 1.0774(3) -0.0903(3) 0.14711(8) 0.0275(7) Uani 1 1 d . . .
H33 H 1.1309 -0.0831 0.1664 0.033 Uiso 1 1 calc R A .
C34 C 1.0555(3) -0.2413(4) 0.14079(9) 0.0371(9) Uani 1 1 d . A .
H34A H 1.0170 -0.2814 0.1600 0.045 Uiso 1 1 calc R . .
H34B H 1.0024 -0.2516 0.1218 0.045 Uiso 1 1 calc R . .
C35 C 1.1693(3) -0.3163(4) 0.13425(10) 0.0412(9) Uani 1 1 d . . .
H35A H 1.2181 -0.3159 0.1543 0.049 Uiso 1 1 calc R A .
H35B H 1.1513 -0.4111 0.1287 0.049 Uiso 1 1 calc R . .
C36 C 1.2375(3) -0.2533(4) 0.10653(9) 0.0404(9) Uani 1 1 d . A .
H36A H 1.3139 -0.2990 0.1046 0.048 Uiso 1 1 calc R . .
H36B H 1.1942 -0.2663 0.0858 0.048 Uiso 1 1 calc R . .
C37 C 1.2569(3) -0.1042(4) 0.11224(8) 0.0342(8) Uani 1 1 d . . .
H37A H 1.2962 -0.0647 0.0931 0.041 Uiso 1 1 calc R A .
H37B H 1.3084 -0.0916 0.1315 0.041 Uiso 1 1 calc R . .
C38 C 1.1412(3) -0.0313(4) 0.11780(8) 0.0320(8) Uani 1 1 d . A .
H38A H 1.1563 0.0656 0.1216 0.038 Uiso 1 1 calc R . .
H38B H 1.0913 -0.0397 0.0981 0.038 Uiso 1 1 calc R . .
C39 C 1.0296(4) 0.2935(5) 0.31026(11) 0.0590(12) Uani 1 1 d . . .
H39 H 0.9636 0.3045 0.3239 0.071 Uiso 1 1 calc R . .
C40 C 1.0654(5) 0.1648(5) 0.30161(12) 0.0687(14) Uani 1 1 d . . .
H40 H 1.0239 0.0884 0.3091 0.082 Uiso 1 1 calc R . .
C41 C 1.1602(4) 0.1488(6) 0.28231(12) 0.0647(13) Uani 1 1 d . . .
H41 H 1.1843 0.0609 0.2763 0.078 Uiso 1 1 calc R . .
C42 C 1.2197(4) 0.2560(6) 0.27177(11) 0.0621(13) Uani 1 1 d . . .
H42 H 1.2869 0.2439 0.2587 0.075 Uiso 1 1 calc R . .
C43 C 1.1836(3) 0.3833(5) 0.27986(10) 0.0541(12) Uani 1 1 d . . .
H43 H 1.2255 0.4584 0.2717 0.065 Uiso 1 1 calc R . .
C44 C 1.0887(4) 0.4055(5) 0.29931(10) 0.0511(11) Uani 1 1 d . . .
C45 C 1.0488(5) 0.5434(5) 0.30774(16) 0.0876(19) Uani 1 1 d . . .
H45A H 0.9934 0.5751 0.2911 0.131 Uiso 1 1 calc R . .
H45B H 1.1160 0.6042 0.3087 0.131 Uiso 1 1 calc R . .
H45C H 1.0105 0.5418 0.3290 0.131 Uiso 1 1 calc R . .

loop_
_atom_site_aniso_label
_atom_site_aniso_U_11
_atom_site_aniso_U_22
_atom_site_aniso_U_33
_atom_site_aniso_U_23
_atom_site_aniso_U_13
_atom_site_aniso_U_12
Pt1 0.02457(8) 0.03084(9) 0.02588(8) -0.00176(6) -0.00056(5) -0.00257(6)
P1 0.0400(15) 0.0383(13) 0.0387(14) -0.0019(9) -0.0100(12) -0.0101(10)
P2 0.0269(4) 0.0339(5) 0.0258(5) -0.0032(4) -0.0022(4) 0.0009(4)
P3 0.0254(4) 0.0301(5) 0.0244(5) -0.0002(4) -0.0006(3) 0.0002(4)
C1 0.030(3) 0.034(4) 0.047(4) 0.001(3) 0.000(3) -0.005(3)
C2 0.045(4) 0.029(4) 0.055(5) 0.008(4) -0.008(3) -0.001(3)
C3 0.0324(18) 0.035(2) 0.0273(18) -0.0025(15) -0.0044(14) 0.0006(15)
C4 0.0339(19) 0.039(2) 0.0285(19) 0.0014(16) -0.0014(15) 0.0032(16)
C5 0.031(2) 0.052(2) 0.041(2) 0.0021(19) -0.0030(16) -0.0001(18)
C6 0.045(2) 0.045(2) 0.053(3) 0.001(2) 0.000(2) -0.0150(19)
C7 0.049(2) 0.031(2) 0.062(3) -0.002(2) -0.005(2) -0.0042(19)
C8 0.037(2) 0.031(2) 0.051(2) -0.0003(18) -0.0049(17) 0.0030(16)
C9 0.0262(18) 0.039(2) 0.033(2) -0.0028(16) -0.0008(15) 0.0044(15)
C10 0.037(2) 0.058(3) 0.044(2) -0.015(2) 0.0013(18) 0.0077(19)
C11 0.046(3) 0.077(3) 0.078(3) -0.029(3) 0.002(2) 0.016(2)
C12 0.040(2) 0.082(4) 0.073(3) 0.002(3) 0.013(2) 0.014(2)
C13 0.030(2) 0.053(3) 0.081(3) 0.012(2) -0.002(2) 0.0026(19)
C14 0.031(2) 0.042(2) 0.054(2) 0.0023(19) -0.0045(17) 0.0009(17)
C15 0.037(2) 0.040(2) 0.0252(18) -0.0035(15) -0.0036(15) -0.0006(16)
C16 0.046(2) 0.048(2) 0.032(2) -0.0017(18) -0.0048(17) 0.0037(19)
C17 0.068(3) 0.062(3) 0.032(2) -0.002(2) -0.009(2) 0.005(2)
C18 0.090(4) 0.059(3) 0.030(2) -0.011(2) -0.002(2) 0.004(3)
C19 0.083(3) 0.044(3) 0.038(2) -0.012(2) 0.008(2) 0.007(2)
C20 0.051(2) 0.041(2) 0.031(2) -0.0049(17) 0.0005(17) 0.0040(18)
C21 0.0292(18) 0.0307(19) 0.0245(17) -0.0023(14) 0.0007(14) 0.0021(15)
C22 0.0285(18) 0.034(2) 0.0277(18) -0.0042(15) -0.0021(14) -0.0008(15)
C23 0.036(2) 0.037(2) 0.036(2) 0.0011(17) -0.0013(16) -0.0076(16)
C24 0.046(2) 0.033(2) 0.041(2) -0.0076(17) 0.0032(18) -0.0056(17)
C25 0.045(2) 0.036(2) 0.033(2) -0.0047(17) 0.0037(16) 0.0059(18)
C26 0.0319(19) 0.036(2) 0.0290(19) -0.0035(16) -0.0011(15) 0.0041(16)
C27 0.0334(19) 0.044(2) 0.0270(19) 0.0048(16) 0.0039(15) 0.0041(16)
C28 0.038(2) 0.066(3) 0.040(2) 0.010(2) 0.0019(18) -0.007(2)
C29 0.048(2) 0.082(3) 0.037(2) 0.024(2) -0.0017(19) 0.000(2)
C30 0.049(3) 0.091(4) 0.044(3) 0.020(2) 0.009(2) -0.011(3)
C31 0.045(2) 0.096(4) 0.044(3) 0.006(2) 0.012(2) -0.011(3)
C32 0.033(2) 0.052(2) 0.033(2) 0.0040(18) 0.0030(16) -0.0002(18)
C33 0.0249(16) 0.0293(18) 0.0283(18) -0.0012(15) -0.0013(14) -0.0010(14)
C34 0.0315(19) 0.032(2) 0.048(2) -0.0004(17) -0.0003(17) -0.0001(16)
C35 0.043(2) 0.029(2) 0.052(2) -0.0008(18) 0.0043(18) 0.0054(17)
C36 0.041(2) 0.036(2) 0.044(2) -0.0034(18) 0.0077(18) 0.0084(17)
C37 0.0348(19) 0.041(2) 0.0272(18) -0.0005(16) 0.0081(15) 0.0031(17)
C38 0.0344(19) 0.034(2) 0.0279(19) 0.0022(15) 0.0055(15) 0.0032(16)
C39 0.041(2) 0.083(4) 0.053(3) 0.006(3) 0.005(2) 0.000(2)
C40 0.073(3) 0.066(3) 0.066(3) 0.018(3) -0.004(3) -0.017(3)
C41 0.065(3) 0.068(3) 0.061(3) -0.007(3) -0.013(3) 0.012(3)
C42 0.047(3) 0.097(4) 0.043(3) -0.015(3) -0.001(2) 0.001(3)
C43 0.038(2) 0.084(4) 0.040(2) 0.009(2) -0.0012(18) -0.014(2)
C44 0.043(2) 0.063(3) 0.047(3) 0.005(2) -0.0160(19) 0.002(2)
C45 0.068(4) 0.073(4) 0.121(5) -0.011(3) -0.032(3) 0.012(3)

loop_
_atom_type_symbol
_atom_type_description
_atom_type_scat_dispersion_real
_atom_type_scat_dispersion_imag
_atom_type_scat_source
C C 0.0033 0.0016 'International Tables Vol C Tables 4.2.6.8 and 6.1.1.4'
H H 0.0000 0.0000 'International Tables Vol C Tables 4.2.6.8 and 6.1.1.4'
P P 0.1023 0.0942 'International Tables Vol C Tables 4.2.6.8 and 6.1.1.4'
Pt Pt -1.7033 8.3905 'International Tables Vol C Tables 4.2.6.8 and 6.1.1.4'

loop_
_geom_angle_atom_site_label_1
_geom_angle_atom_site_label_2
_geom_angle_atom_site_label_3
_geom_angle
_geom_angle_site_symmetry_1
_geom_angle_site_symmetry_3
_geom_angle_publ_flag
C1 Pt1 C1A 32.6(4) . . ?
C1 Pt1 P3 106.7(3) . . ?
C1A Pt1 P3 139.1(4) . . ?
C1 Pt1 P2 140.0(3) . . ?
C1A Pt1 P2 107.5(4) . . ?
P3 Pt1 P2 113.32(3) . . ?
C1 Pt1 P1 42.6(3) . . ?
C1A Pt1 P1 10.5(4) . . ?
P3 Pt1 P1 149.35(8) . . ?
P2 Pt1 P1 97.33(8) . . ?
C1 Pt1 P1A 10.3(3) . . ?
C1A Pt1 P1A 41.5(3) . . ?
P3 Pt1 P1A 97.61(9) . . ?
P2 Pt1 P1A 148.73(9) . . ?
P1 Pt1 P1A 51.84(11) . . ?
C1 P1 Pt1 58.1(3) . . ?
C1A P1A Pt1 57.8(6) . . ?
C9 P2 C15 103.06(16) . . ?
C9 P2 C3 101.01(16) . . ?
C15 P2 C3 108.02(16) . . ?
C9 P2 Pt1 114.57(12) . . ?
C15 P2 Pt1 107.15(12) . . ?
C3 P2 Pt1 121.45(11) . . ?
C21 P3 C33 101.80(15) . . ?
C21 P3 C27 107.41(16) . . ?
C33 P3 C27 102.24(16) . . ?
C21 P3 Pt1 120.07(11) . . ?
C33 P3 Pt1 114.16(11) . . ?
C27 P3 Pt1 109.49(12) . . ?
C2 C1 P1 140.9(6) . . ?
C2 C1 Pt1 139.8(6) . . ?
P1 C1 Pt1 79.2(4) . . ?
C2A C1A P1A 140.6(11) . . ?
C2A C1A Pt1 138.7(10) . . ?
P1A C1A Pt1 80.7(6) . . ?
C4 C3 C8 109.8(3) . . ?
C4 C3 P2 111.4(2) . . ?
C8 C3 P2 118.5(2) . . ?
C5 C4 C3 112.3(3) . . ?
C6 C5 C4 110.8(3) . . ?
C5 C6 C7 111.3(3) . . ?
C8 C7 C6 111.5(3) . . ?
C7 C8 C3 111.5(3) . . ?
C14 C9 C10 109.2(3) . . ?
C14 C9 P2 115.6(3) . . ?
C10 C9 P2 110.7(2) . . ?
C9 C10 C11 110.2(3) . . ?
C12 C11 C10 111.4(4) . . ?
C13 C12 C11 111.7(4) . . ?
C12 C13 C14 112.5(4) . . ?
C9 C14 C13 110.6(3) . . ?
C16 C15 C20 111.1(3) . . ?
C16 C15 P2 118.6(3) . . ?
C20 C15 P2 113.1(2) . . ?
C15 C16 C17 110.1(3) . . ?
C18 C17 C16 111.1(4) . . ?
C19 C18 C17 110.9(4) . . ?
C18 C19 C20 111.6(3) . . ?
C15 C20 C19 110.7(3) . . ?
C26 C21 C22 110.0(3) . . ?
C26 C21 P3 111.4(2) . . ?
C22 C21 P3 119.1(2) . . ?
C23 C22 C21 111.1(3) . . ?
C24 C23 C22 112.3(3) . . ?
C25 C24 C23 111.0(3) . . ?
C24 C25 C26 111.7(3) . . ?
C25 C26 C21 111.6(3) . . ?
C28 C27 C32 109.9(3) . . ?
C28 C27 P3 119.6(3) . . ?
C32 C27 P3 113.8(2) . . ?
C27 C28 C29 111.0(3) . . ?
C28 C29 C30 109.6(4) . . ?
C31 C30 C29 111.6(4) . . ?
C30 C31 C32 113.1(4) . . ?
C27 C32 C31 110.9(3) . . ?
C38 C33 C34 108.6(3) . . ?
C38 C33 P3 112.8(2) . . ?
C34 C33 P3 112.7(2) . . ?
C35 C34 C33 111.5(3) . . ?
C36 C35 C34 112.1(3) . . ?
C37 C36 C35 111.3(3) . . ?
C36 C37 C38 111.1(3) . . ?
C33 C38 C37 110.9(3) . . ?
C44 C39 C40 120.7(4) . . ?
C41 C40 C39 119.8(5) . . ?
C42 C41 C40 120.5(5) . . ?
C41 C42 C43 119.9(4) . . ?
C44 C43 C42 122.1(5) . . ?
C43 C44 C39 117.0(5) . . ?
C43 C44 C45 122.1(5) . . ?
C39 C44 C45 120.9(4) . . ?

loop_
_geom_bond_atom_site_label_1
_geom_bond_atom_site_label_2
_geom_bond_distance
_geom_bond_site_symmetry_2
_geom_bond_publ_flag
Pt1 C1 2.034(8) . ?
Pt1 C1A 2.057(15) . ?
Pt1 P3 2.3035(11) . ?
Pt1 P2 2.3072(10) . ?
Pt1 P1 2.354(3) . ?
Pt1 P1A 2.399(4) . ?
P1 C1 1.623(9) . ?
P1A C1A 1.611(12) . ?
P2 C9 1.855(3) . ?
P2 C15 1.866(3) . ?
P2 C3 1.873(4) . ?
P3 C21 1.858(3) . ?
P3 C33 1.862(3) . ?
P3 C27 1.870(3) . ?
C1 C2 1.505(11) . ?
C1A C2A 1.499(13) . ?
C3 C4 1.529(5) . ?
C3 C8 1.543(5) . ?
C4 C5 1.525(5) . ?
C5 C6 1.518(6) . ?
C6 C7 1.527(6) . ?
C7 C8 1.524(5) . ?
C9 C14 1.529(5) . ?
C9 C10 1.535(5) . ?
C10 C11 1.547(6) . ?
C11 C12 1.522(6) . ?
C12 C13 1.514(6) . ?
C13 C14 1.534(5) . ?
C15 C16 1.533(5) . ?
C15 C20 1.539(5) . ?
C16 C17 1.546(5) . ?
C17 C18 1.527(6) . ?
C18 C19 1.518(6) . ?
C19 C20 1.546(5) . ?
C21 C26 1.539(4) . ?
C21 C22 1.545(5) . ?
C22 C23 1.529(5) . ?
C23 C24 1.522(5) . ?
C24 C25 1.521(5) . ?
C25 C26 1.529(5) . ?
C27 C28 1.512(5) . ?
C27 C32 1.538(5) . ?
C28 C29 1.534(5) . ?
C29 C30 1.535(6) . ?
C30 C31 1.482(6) . ?
C31 C32 1.542(5) . ?
C33 C38 1.531(4) . ?
C33 C34 1.543(5) . ?
C34 C35 1.528(5) . ?
C35 C36 1.522(5) . ?
C36 C37 1.516(5) . ?
C37 C38 1.531(5) . ?
C39 C44 1.381(6) . ?
C39 C40 1.390(7) . ?
C40 C41 1.360(7) . ?
C41 C42 1.339(7) . ?
C42 C43 1.373(7) . ?
C43 C44 1.373(6) . ?
C44 C45 1.487(7) . ?
